data_7239540
loop_
_publ_author_name
'Nazari, Shidokht'
'Cameron, Stanley'
'Johnson, Michel B.'
'Ghandi, Khashayar'

_publ_section_title
;
 Physicochemical properties of imidazo-pyridine protic ionic liquids
;
_journal_issue 38
_journal_name_full 'Journal of Materials Chemistry A'
_journal_page_first 11570
_journal_paper_doi 10.1039/c3ta12022h
_journal_volume 1
_journal_year 2013
_chemical_formula_moiety 'C33 H28 N6 S4 '
_chemical_formula_sum 'C33 H28 N6 S4'
_chemical_formula_weight 636.86
_space_group_IT_number 2
_space_group_name_Hall '-P 1'
_space_group_name_H-M_alt 'P -1'
_symmetry_cell_setting triclinic
_symmetry_Int_Tables_number 2
_symmetry_space_group_name_Hall '-P 1'
_symmetry_space_group_name_H-M 'P -1'
_cell_angle_alpha 81.722(5)
_cell_angle_beta 83.227(4)
_cell_angle_gamma 89.615(5)
_cell_formula_units_Z 2
_cell_length_a 10.3434(3)
_cell_length_b 11.2882(4)
_cell_length_c 13.4642(2)
_cell_measurement_reflns_used 8381
_cell_measurement_temperature 296.1
_cell_measurement_theta_max 30.5
_cell_measurement_theta_min 2.2
_cell_volume 1544.74(8)
_computing_cell_refinement PROCESS
_computing_data_collection PROCESS
_computing_data_reduction CrystalStructure
_computing_publication_material 'CrystalStructure 3.8'
_computing_structure_refinement CRYSTALS
_computing_structure_solution SHELXS97
_diffrn_ambient_temperature 296.1
_diffrn_detector_area_resol_mean 10.00
_diffrn_measured_fraction_theta_full 0.996
_diffrn_measured_fraction_theta_max 0.992
_diffrn_measurement_device_type 'Rigaku RAXIS-UNKNOWN'
_diffrn_measurement_method \w
_diffrn_radiation_type 'Mo K\a'
_diffrn_radiation_wavelength 0.71070
_diffrn_reflns_av_R_equivalents 0.087
_diffrn_reflns_limit_h_max 14
_diffrn_reflns_limit_h_min -14
_diffrn_reflns_limit_k_max 16
_diffrn_reflns_limit_k_min -13
_diffrn_reflns_limit_l_max 19
_diffrn_reflns_limit_l_min -19
_diffrn_reflns_number 30194
_diffrn_reflns_theta_full 27.00
_diffrn_reflns_theta_max 30.54
_exptl_absorpt_coefficient_mu 0.342
_exptl_absorpt_correction_T_max 0.963
_exptl_absorpt_correction_T_min 0.632
_exptl_absorpt_correction_type multi-scan
_exptl_absorpt_process_details
;
    Higashi, T. (1995). Program for Absorption Correction.
    Rigaku Corporation, Tokyo, Japan.
;
_exptl_crystal_colour dark-Red
_exptl_crystal_density_diffrn 1.369
_exptl_crystal_density_method 'not measured'
_exptl_crystal_description needle
_exptl_crystal_F_000 664.00
_exptl_crystal_size_max 0.31
_exptl_crystal_size_mid 0.18
_exptl_crystal_size_min 0.11
_refine_diff_density_max 0.21
_refine_diff_density_min -0.20
_refine_ls_extinction_method none
_refine_ls_goodness_of_fit_ref 1.133
_refine_ls_hydrogen_treatment refall
_refine_ls_number_parameters 388
_refine_ls_number_reflns 2840
_refine_ls_R_factor_gt 0.0417
_refine_ls_shift/su_max 0.0000
_refine_ls_structure_factor_coef F
_refine_ls_weighting_details
;
    Chebychev polynomial with 3 parameters (Carruthers & Watkin, 1979)
    11.0602    -1.5973    9.5889
;
_refine_ls_weighting_scheme calc
_refine_ls_wR_factor_ref 0.0504
_reflns_number_gt 2840
_reflns_number_total 6726
_reflns_threshold_expression F^2^>2.0\s(F^2^)
_cod_data_source_file c3ta12022h.txt
_cod_data_source_block '__ipr_bdt2'
_cod_original_cell_volume 1544.74(7)
_cod_original_formula_sum 'C33 H28 N6 S4 '
_cod_database_code 7239540

loop_
_symmetry_equiv_pos_site_id
_symmetry_equiv_pos_as_xyz
1 +X,+Y,+Z
2 -X,-Y,-Z

loop_
_atom_site_label
_atom_site_type_symbol
_atom_site_fract_x
_atom_site_fract_y
_atom_site_fract_z
_atom_site_U_iso_or_equiv
_atom_site_adp_type
_atom_site_occupancy
_atom_site_symmetry_multiplicity
_atom_site_calc_flag
_atom_site_refinement_flags
S(1) S 0.67667(9) 0.56621(8) 0.22296(7) 0.0563(2) Uani 1.00 1 d .
S(2) S 0.74812(9) 0.39518(8) 0.23099(7) 0.0602(2) Uani 1.00 1 d .
S(3) S 0.64249(9) 0.82998(8) 0.20779(7) 0.0609(2) Uani 1.00 1 d .
S(4) S 0.74595(10) 0.12116(8) 0.24496(7) 0.0645(2) Uani 1.00 1 d .
N(1) N 0.6783(3) 0.9447(2) 0.6656(2) 0.0723(10) Uani 1.00 1 d .
N(2) N 0.8068(3) 0.8890(3) 0.5372(2) 0.0759(11) Uani 1.00 1 d .
N(3) N 1.1765(3) 0.7353(3) 0.3346(2) 0.0771(11) Uani 1.00 1 d .
N(4) N 0.9946(3) 0.7884(3) 0.4153(2) 0.0740(10) Uani 1.00 1 d .
N(5) N 0.1613(8) 0.4557(5) 0.4626(5) 0.166(2) Uani 1.00 1 d .
N(6) N 0.3143(4) 0.3961(3) 0.3518(3) 0.0990(15) Uani 1.00 1 d .
C(1) C 0.7762(3) 0.7797(2) 0.1342(2) 0.0505(9) Uani 1.00 1 d .
C(2) C 0.8687(3) 0.8546(3) 0.0719(2) 0.0647(11) Uani 1.00 1 d .
C(3) C 0.9760(3) 0.8115(3) 0.0185(2) 0.0699(12) Uani 1.00 1 d .
C(4) C 0.9937(3) 0.6882(3) 0.0250(2) 0.0698(12) Uani 1.00 1 d .
C(5) C 0.9041(3) 0.6104(3) 0.0849(2) 0.0610(10) Uani 1.00 1 d .
C(6) C 0.7964(3) 0.6555(2) 0.1393(2) 0.0492(9) Uani 1.00 1 d .
C(7) C 0.6882(2) 0.3321(2) 0.1310(2) 0.0489(8) Uani 1.00 1 d .
C(8) C 0.6450(3) 0.4007(3) 0.0479(2) 0.0577(10) Uani 1.00 1 d .
C(9) C 0.5954(3) 0.3465(3) -0.0250(2) 0.0669(11) Uani 1.00 1 d .
C(10) C 0.5890(3) 0.2230(3) -0.0162(2) 0.0670(12) Uani 1.00 1 d .
C(11) C 0.6363(3) 0.1543(3) 0.0648(2) 0.0589(10) Uani 1.00 1 d .
C(12) C 0.6850(2) 0.2067(2) 0.1399(2) 0.0487(8) Uani 1.00 1 d .
C(13) C 0.6493(5) 0.9767(4) 0.7600(4) 0.0945(17) Uani 1.00 1 d .
C(14) C 0.7443(6) 0.9845(4) 0.8172(3) 0.1020(19) Uani 1.00 1 d .
C(15) C 0.8741(5) 0.9622(4) 0.7820(3) 0.0939(17) Uani 1.00 1 d .
C(16) C 0.9030(3) 0.9301(4) 0.6898(3) 0.0792(14) Uani 1.00 1 d .
C(17) C 0.8037(3) 0.9202(3) 0.6294(3) 0.0663(11) Uani 1.00 1 d .
C(18) C 0.9684(5) 0.7616(4) 0.3247(3) 0.0974(18) Uani 1.00 1 d .
C(19) C 0.6011(4) 0.9282(4) 0.5929(4) 0.0898(16) Uani 1.00 1 d .
C(20) C 1.3067(5) 0.7133(4) 0.3199(3) 0.0918(17) Uani 1.00 1 d .
C(21) C 1.3813(4) 0.7259(4) 0.3930(4) 0.0895(16) Uani 1.00 1 d .
C(22) C 1.3264(4) 0.7600(4) 0.4837(3) 0.0800(14) Uani 1.00 1 d .
C(23) C 1.1973(4) 0.7841(3) 0.4993(2) 0.0699(12) Uani 1.00 1 d .
C(24) C 1.1220(3) 0.7721(3) 0.4225(2) 0.0624(11) Uani 1.00 1 d .
C(25) C 0.6804(4) 0.8949(4) 0.5163(4) 0.0866(16) Uani 1.00 1 d .
C(26) C 1.0780(6) 0.7290(4) 0.2736(3) 0.1013(19) Uani 1.00 1 d .
C(27) C 0.2849(15) 0.4424(7) 0.4965(6) 0.176(4) Uani 1.00 1 d .
C(28) C 0.1841(4) 0.4223(3) 0.3692(3) 0.0750(14) Uani 1.00 1 d .
C(29) C 0.1042(5) 0.4131(5) 0.2969(6) 0.115(2) Uani 1.00 1 d .
C(30) C 0.1504(11) 0.3786(6) 0.2136(7) 0.154(3) Uani 1.00 1 d .
C(31) C 0.3591(6) 0.3590(5) 0.2576(6) 0.115(2) Uani 1.00 1 d .
C(32) C 0.2741(12) 0.3512(6) 0.1921(5) 0.143(3) Uani 1.00 1 d .
C(34) C 0.3767(8) 0.4095(5) 0.4295(7) 0.138(3) Uani 1.00 1 d .
H(1) H 0.6526 0.8777 0.4551 0.106 Uiso 1.00 1 c R
H(2) H 0.8851 0.7651 0.3013 0.120 Uiso 1.00 1 c R
H(3) H 0.8569 0.9388 0.0661 0.077 Uiso 1.00 1 c R
H(4) H 1.0373 0.8653 -0.0225 0.082 Uiso 1.00 1 c R
H(5) H 1.0675 0.6576 -0.0116 0.084 Uiso 1.00 1 c R
H(6) H 0.9158 0.5264 0.0890 0.074 Uiso 1.00 1 c R
H(7) H 0.6497 0.4855 0.0412 0.070 Uiso 1.00 1 c R
H(8) H 0.5655 0.3943 -0.0816 0.080 Uiso 1.00 1 c R
H(9) H 0.5524 0.1858 -0.0656 0.082 Uiso 1.00 1 c R
H(10) H 0.6354 0.0696 0.0690 0.072 Uiso 1.00 1 c R
H(11) H 0.5619 0.9929 0.7844 0.109 Uiso 1.00 1 c R
H(12) H 0.7243 1.0058 0.8829 0.121 Uiso 1.00 1 c R
H(13) H 0.9410 0.9696 0.8233 0.114 Uiso 1.00 1 c R
H(14) H 0.9906 0.9144 0.6657 0.096 Uiso 1.00 1 c R
H(15) H 0.9320 0.8182 0.4624 0.090 Uiso 1.00 1 c R
H(16) H 0.5095 0.9384 0.5962 0.107 Uiso 1.00 1 c R
H(17) H 1.3442 0.6892 0.2581 0.106 Uiso 1.00 1 c R
H(18) H 1.4721 0.7115 0.3826 0.104 Uiso 1.00 1 c R
H(19) H 1.3798 0.7664 0.5353 0.096 Uiso 1.00 1 c R
H(20) H 1.1598 0.8083 0.5611 0.085 Uiso 1.00 1 c R
H(21) H 0.7052 0.0116 0.2282 0.103 Uiso 1.00 1 c R
H(22) H 1.0875 0.7061 0.2081 0.124 Uiso 1.00 1 c R
H(23) H 0.0147 0.4325 0.3085 0.142 Uiso 1.00 1 c R
H(24) H 0.0930 0.3718 0.1645 0.194 Uiso 1.00 1 c R
H(25) H 0.4480 0.3396 0.2423 0.133 Uiso 1.00 1 c R
H(26) H 0.3034 0.3262 0.1290 0.168 Uiso 1.00 1 c R
H(28) H 0.4662 0.3972 0.4356 0.175 Uiso 1.00 1 c R
H(30) H 0.3018 0.4569 0.5616 0.218 Uiso 1.00 1 c R

loop_
_atom_site_aniso_label
_atom_site_aniso_U_11
_atom_site_aniso_U_22
_atom_site_aniso_U_33
_atom_site_aniso_U_12
_atom_site_aniso_U_13
_atom_site_aniso_U_23
S(1) 0.0647(5) 0.0472(4) 0.0560(5) -0.0027(3) 0.0006(4) -0.0099(3)
S(2) 0.0766(6) 0.0472(5) 0.0600(5) 0.0001(4) -0.0210(4) -0.0078(3)
S(3) 0.0595(5) 0.0505(5) 0.0738(6) 0.0057(3) -0.0049(4) -0.0159(4)
S(4) 0.0811(6) 0.0500(5) 0.0652(5) 0.0024(4) -0.0250(4) -0.0045(4)
N(1) 0.0578(19) 0.066(2) 0.087(2) 0.0109(14) -0.0031(18) 0.0040(17)
N(2) 0.068(2) 0.081(2) 0.082(2) 0.0042(16) -0.0181(17) -0.0129(18)
N(3) 0.104(2) 0.076(2) 0.0487(17) -0.0027(19) -0.0002(18) -0.0078(15)
N(4) 0.070(2) 0.089(2) 0.0656(19) -0.0048(17) -0.0159(16) -0.0123(17)
N(5) 0.254(8) 0.096(4) 0.130(5) -0.034(4) 0.040(5) -0.012(3)
N(6) 0.104(3) 0.067(2) 0.125(3) -0.012(2) -0.035(3) 0.010(2)
C(1) 0.0559(19) 0.0448(18) 0.0517(18) 0.0015(14) -0.0103(14) -0.0068(14)
C(2) 0.077(2) 0.053(2) 0.062(2) -0.0026(18) -0.0073(19) 0.0012(16)
C(3) 0.067(2) 0.072(2) 0.065(2) -0.0141(19) 0.0012(19) 0.0001(19)
C(4) 0.060(2) 0.088(3) 0.061(2) -0.002(2) 0.0052(18) -0.019(2)
C(5) 0.071(2) 0.053(2) 0.060(2) 0.0033(17) -0.0014(17) -0.0157(16)
C(6) 0.0534(19) 0.0523(18) 0.0430(17) -0.0014(14) -0.0063(14) -0.0098(13)
C(7) 0.0466(17) 0.0488(18) 0.0509(17) 0.0020(13) -0.0028(14) -0.0080(14)
C(8) 0.066(2) 0.055(2) 0.0524(19) 0.0111(16) -0.0102(16) -0.0068(15)
C(9) 0.076(2) 0.071(2) 0.054(2) 0.0171(18) -0.0134(18) -0.0070(17)
C(10) 0.075(2) 0.077(2) 0.054(2) 0.0057(19) -0.0164(18) -0.0186(18)
C(11) 0.066(2) 0.0546(19) 0.059(2) 0.0016(16) -0.0106(17) -0.0153(16)
C(12) 0.0449(17) 0.0488(18) 0.0522(18) 0.0023(13) -0.0064(14) -0.0065(14)
C(13) 0.088(3) 0.093(3) 0.092(3) 0.025(2) 0.013(2) 0.003(2)
C(14) 0.127(4) 0.101(3) 0.076(3) 0.027(3) -0.004(3) -0.011(2)
C(15) 0.098(3) 0.110(3) 0.078(2) 0.022(2) -0.024(2) -0.017(2)
C(16) 0.064(2) 0.097(3) 0.080(2) 0.015(2) -0.017(2) -0.016(2)
C(17) 0.057(2) 0.064(2) 0.074(2) 0.0043(17) -0.0069(18) -0.0006(19)
C(18) 0.117(4) 0.110(3) 0.073(2) -0.013(3) -0.040(2) -0.016(2)
C(19) 0.060(2) 0.088(3) 0.119(4) 0.002(2) -0.023(2) 0.003(2)
C(20) 0.116(4) 0.086(3) 0.064(2) 0.013(2) 0.024(2) -0.006(2)
C(21) 0.078(3) 0.092(3) 0.089(3) 0.008(2) 0.014(2) -0.000(2)
C(22) 0.071(2) 0.086(3) 0.083(2) -0.002(2) -0.015(2) -0.005(2)
C(23) 0.076(2) 0.077(2) 0.059(2) -0.0029(19) -0.0104(19) -0.0165(19)
C(24) 0.072(2) 0.064(2) 0.050(2) -0.0026(17) -0.0046(17) -0.0062(16)
C(25) 0.076(3) 0.088(3) 0.101(3) -0.001(2) -0.036(2) -0.010(2)
C(26) 0.148(4) 0.108(3) 0.054(2) -0.008(3) -0.026(2) -0.020(2)
C(27) 0.347(17) 0.102(5) 0.089(4) -0.052(7) -0.084(7) 0.007(3)
C(28) 0.076(2) 0.067(2) 0.078(2) -0.000(2) 0.001(2) -0.007(2)
C(29) 0.085(3) 0.090(3) 0.178(6) 0.013(2) -0.045(4) -0.025(3)
C(30) 0.229(10) 0.107(5) 0.146(7) 0.044(5) -0.095(7) -0.033(4)
C(31) 0.100(4) 0.083(3) 0.146(5) 0.008(2) 0.033(4) -0.002(3)
C(32) 0.254(10) 0.081(4) 0.084(4) 0.002(5) 0.006(5) -0.001(3)
C(34) 0.176(7) 0.088(4) 0.169(6) -0.009(4) -0.120(6) 0.000(4)

loop_
_atom_type_symbol
_atom_type_description
_atom_type_scat_dispersion_real
_atom_type_scat_dispersion_imag
_atom_type_scat_source
C C 0.003 0.002
;
International Tables for Crystallography
(1992, Vol. C, Tables 4.2.6.8 and 6.1.1.4)
;
H H 0.000 0.000
;
International Tables for Crystallography
(1992, Vol. C, Table 6.1.1.4)
;
N N 0.006 0.003
;
International Tables for Crystallography
(1992, Vol. C, Tables 4.2.6.8 and 6.1.1.4)
;
S S 0.125 0.123
;
International Tables for Crystallography
(1992, Vol. C, Tables 4.2.6.8 and 6.1.1.4)
;

loop_
_geom_angle_atom_site_label_1
_geom_angle_atom_site_label_2
_geom_angle_atom_site_label_3
_geom_angle
_geom_angle_publ_flag
S(2) S(1) C(6) 104.50(11) yes
S(1) S(2) C(7) 106.04(11) yes
C(13) N(1) C(17) 121.0(3) yes
C(13) N(1) C(19) 131.6(3) yes
C(17) N(1) C(19) 107.4(3) yes
C(17) N(2) C(25) 105.2(3) yes
C(20) N(3) C(24) 120.4(3) yes
C(20) N(3) C(26) 131.9(4) yes
C(24) N(3) C(26) 107.7(3) yes
C(18) N(4) C(24) 108.8(3) yes
C(27) N(5) C(28) 101.9(6) yes
C(28) N(6) C(31) 117.3(5) yes
C(28) N(6) C(34) 112.0(5) yes
C(31) N(6) C(34) 130.8(5) yes
S(3) C(1) C(2) 124.4(2) yes
S(3) C(1) C(6) 118.8(2) yes
C(2) C(1) C(6) 116.8(2) yes
C(1) C(2) C(3) 122.7(3) yes
C(2) C(3) C(4) 119.4(3) yes
C(3) C(4) C(5) 120.0(3) yes
C(4) C(5) C(6) 119.9(3) yes
S(1) C(6) C(1) 114.0(2) yes
S(1) C(6) C(5) 124.7(2) yes
C(1) C(6) C(5) 121.2(2) yes
S(2) C(7) C(8) 123.1(2) yes
S(2) C(7) C(12) 116.8(2) yes
C(8) C(7) C(12) 120.0(3) yes
C(7) C(8) C(9) 120.3(3) yes
C(8) C(9) C(10) 120.4(3) yes
C(9) C(10) C(11) 119.4(3) yes
C(10) C(11) C(12) 121.3(3) yes
S(4) C(12) C(7) 119.1(2) yes
S(4) C(12) C(11) 122.3(2) yes
C(7) C(12) C(11) 118.5(2) yes
N(1) C(13) C(14) 119.5(4) yes
C(13) C(14) C(15) 121.1(4) yes
C(14) C(15) C(16) 119.7(4) yes
C(15) C(16) C(17) 119.7(4) yes
N(1) C(17) N(2) 109.9(3) yes
N(1) C(17) C(16) 119.0(3) yes
N(2) C(17) C(16) 131.1(3) yes
N(4) C(18) C(26) 109.2(4) yes
N(1) C(19) C(25) 106.2(4) yes
N(3) C(20) C(21) 119.7(4) yes
C(20) C(21) C(22) 120.4(4) yes
C(21) C(22) C(23) 120.9(4) yes
C(22) C(23) C(24) 118.0(3) yes
N(3) C(24) N(4) 107.4(3) yes
N(3) C(24) C(23) 120.6(3) yes
N(4) C(24) C(23) 132.0(3) yes
N(2) C(25) C(19) 111.4(4) yes
N(3) C(26) C(18) 106.9(4) yes
N(5) C(27) C(34) 114.3(8) yes
N(5) C(28) N(6) 108.1(5) yes
N(5) C(28) C(29) 131.9(5) yes
N(6) C(28) C(29) 120.1(4) yes
C(28) C(29) C(30) 119.7(6) yes
C(29) C(30) C(32) 123.5(9) yes
N(6) C(31) C(32) 118.6(6) yes
C(30) C(32) C(31) 120.9(7) yes
N(6) C(34) C(27) 103.7(8) yes
C(12) S(4) H(21) 97.1 no
C(18) N(4) H(15) 123.7 no
C(24) N(4) H(15) 127.4 no
C(1) C(2) H(3) 118.7 no
C(3) C(2) H(3) 118.7 no
C(2) C(3) H(4) 120.2 no
C(4) C(3) H(4) 120.4 no
C(3) C(4) H(5) 119.9 no
C(5) C(4) H(5) 120.0 no
C(4) C(5) H(6) 120.1 no
C(6) C(5) H(6) 120.0 no
C(7) C(8) H(7) 119.7 no
C(9) C(8) H(7) 119.9 no
C(8) C(9) H(8) 119.7 no
C(10) C(9) H(8) 119.9 no
C(9) C(10) H(9) 120.2 no
C(11) C(10) H(9) 120.4 no
C(10) C(11) H(10) 119.3 no
C(12) C(11) H(10) 119.5 no
N(1) C(13) H(11) 120.2 no
C(14) C(13) H(11) 120.3 no
C(13) C(14) H(12) 119.6 no
C(15) C(14) H(12) 119.3 no
C(14) C(15) H(13) 120.0 no
C(16) C(15) H(13) 120.3 no
C(15) C(16) H(14) 120.1 no
C(17) C(16) H(14) 120.3 no
N(4) C(18) H(2) 125.5 no
C(26) C(18) H(2) 125.2 no
N(1) C(19) H(16) 126.8 no
C(25) C(19) H(16) 127.0 no
N(3) C(20) H(17) 120.0 no
C(21) C(20) H(17) 120.3 no
C(20) C(21) H(18) 119.8 no
C(22) C(21) H(18) 119.9 no
C(21) C(22) H(19) 119.5 no
C(23) C(22) H(19) 119.6 no
C(22) C(23) H(20) 121.0 no
C(24) C(23) H(20) 121.0 no
N(2) C(25) H(1) 124.3 no
C(19) C(25) H(1) 124.3 no
N(3) C(26) H(22) 126.3 no
C(18) C(26) H(22) 126.8 no
N(5) C(27) H(30) 123.2 no
C(34) C(27) H(30) 122.5 no
C(28) C(29) H(23) 120.0 no
C(30) C(29) H(23) 120.3 no
C(29) C(30) H(24) 118.4 no
C(32) C(30) H(24) 118.1 no
N(6) C(31) H(25) 120.4 no
C(32) C(31) H(25) 121.0 no
C(30) C(32) H(26) 120.1 no
C(31) C(32) H(26) 119.0 no
N(6) C(34) H(28) 127.8 no
C(27) C(34) H(28) 128.5 no

loop_
_geom_bond_atom_site_label_1
_geom_bond_atom_site_label_2
_geom_bond_distance
_geom_bond_publ_flag
S(1) S(2) 2.0554(12) yes
S(1) C(6) 1.783(3) yes
S(2) C(7) 1.784(3) yes
S(3) C(1) 1.745(3) yes
S(4) C(12) 1.772(3) yes
N(1) C(13) 1.370(6) yes
N(1) C(17) 1.372(4) yes
N(1) C(19) 1.367(6) yes
N(2) C(17) 1.336(5) yes
N(2) C(25) 1.369(6) yes
N(3) C(20) 1.364(7) yes
N(3) C(24) 1.368(4) yes
N(3) C(26) 1.390(7) yes
N(4) C(18) 1.356(6) yes
N(4) C(24) 1.343(5) yes
N(5) C(27) 1.408(17) yes
N(5) C(28) 1.358(8) yes
N(6) C(28) 1.376(6) yes
N(6) C(31) 1.418(9) yes
N(6) C(34) 1.320(11) yes
C(1) C(2) 1.397(4) yes
C(1) C(6) 1.409(4) yes
C(2) C(3) 1.375(5) yes
C(3) C(4) 1.395(6) yes
C(4) C(5) 1.382(4) yes
C(5) C(6) 1.394(4) yes
C(7) C(8) 1.384(4) yes
C(7) C(12) 1.403(4) yes
C(8) C(9) 1.376(5) yes
C(9) C(10) 1.384(5) yes
C(10) C(11) 1.381(5) yes
C(11) C(12) 1.387(5) yes
C(13) C(14) 1.328(8) yes
C(14) C(15) 1.404(7) yes
C(15) C(16) 1.342(6) yes
C(16) C(17) 1.397(6) yes
C(18) C(26) 1.333(8) yes
C(19) C(25) 1.336(7) yes
C(20) C(21) 1.344(7) yes
C(21) C(22) 1.390(7) yes
C(22) C(23) 1.358(5) yes
C(23) C(24) 1.388(5) yes
C(27) C(34) 1.320(14) yes
C(28) C(29) 1.364(9) yes
C(29) C(30) 1.279(12) yes
C(30) C(32) 1.322(16) yes
C(31) C(32) 1.329(13) yes
S(4) H(21) 1.367 no
N(4) H(15) 0.946 no
C(2) H(3) 0.950 no
C(3) H(4) 0.949 no
C(4) H(5) 0.949 no
C(5) H(6) 0.949 no
C(8) H(7) 0.950 no
C(9) H(8) 0.950 no
C(10) H(9) 0.950 no
C(11) H(10) 0.950 no
C(13) H(11) 0.950 no
C(14) H(12) 0.950 no
C(15) H(13) 0.949 no
C(16) H(14) 0.949 no
C(18) H(2) 0.950 no
C(19) H(16) 0.950 no
C(20) H(17) 0.950 no
C(21) H(18) 0.949 no
C(22) H(19) 0.949 no
C(23) H(20) 0.951 no
C(25) H(1) 0.950 no
C(26) H(22) 0.949 no
C(27) H(30) 0.951 no
C(29) H(23) 0.949 no
C(30) H(24) 0.950 no
C(31) H(25) 0.949 no
C(32) H(26) 0.949 no
C(34) H(28) 0.946 no

loop_
_geom_contact_atom_site_label_1
_geom_contact_atom_site_label_2
_geom_contact_distance
_geom_contact_site_symmetry_2
S(3) S(4) 3.5842(13) 1_565
S(3) C(21) 3.536(4) 1_455
S(4) S(3) 3.5842(13) 1_545
N(1) C(31) 3.446(6) 2_666
N(2) N(4) 2.739(4) .
N(2) N(6) 3.520(5) 2_666
N(2) C(28) 3.562(5) 2_666
N(3) N(5) 3.367(6) 1_655
N(3) C(14) 3.553(5) 2_776
N(3) C(28) 3.499(5) 1_655
N(4) N(2) 2.739(4) .
N(4) N(5) 3.320(6) 2_666
N(4) C(16) 3.409(5) 2_776
N(5) N(3) 3.367(6) 1_455
N(5) N(4) 3.320(6) 2_666
N(5) N(5) 3.549(11) 2_566
N(5) C(20) 3.490(7) 1_455
N(5) C(24) 3.562(6) 1_455
N(6) N(2) 3.520(5) 2_666
N(6) C(20) 3.545(6) 1_455
N(6) C(25) 3.506(6) 2_666
C(1) C(18) 3.408(6) .
C(6) C(18) 3.573(6) .
C(13) C(20) 3.525(6) 2_776
C(14) N(3) 3.553(5) 2_776
C(15) C(18) 3.559(7) 2_776
C(15) C(26) 3.484(7) 2_776
C(16) N(4) 3.409(5) 2_776
C(16) C(24) 3.503(5) 2_776
C(16) C(30) 3.562(8) 2_666
C(17) C(23) 3.534(5) 2_776
C(17) C(24) 3.514(5) 2_776
C(18) C(1) 3.408(6) .
C(18) C(6) 3.573(6) .
C(18) C(15) 3.559(7) 2_776
C(19) C(22) 3.580(6) 2_776
C(20) N(5) 3.490(7) 1_655
C(20) N(6) 3.545(6) 1_655
C(20) C(13) 3.525(6) 2_776
C(20) C(27) 3.584(8) 1_655
C(20) C(28) 3.474(6) 1_655
C(21) S(3) 3.536(4) 1_655
C(21) C(27) 3.407(10) 1_655
C(21) C(34) 3.534(8) 1_655
C(22) C(19) 3.580(6) 2_776
C(22) C(27) 3.591(9) 1_655
C(23) C(17) 3.534(5) 2_776
C(24) N(5) 3.562(6) 1_655
C(24) C(16) 3.503(5) 2_776
C(24) C(17) 3.514(5) 2_776
C(25) N(6) 3.506(6) 2_666
C(25) C(34) 3.448(7) 2_666
C(26) C(15) 3.484(7) 2_776
C(26) C(29) 3.547(7) 1_655
C(27) C(20) 3.584(8) 1_455
C(27) C(21) 3.407(10) 1_455
C(27) C(22) 3.591(9) 1_455
C(28) N(2) 3.562(5) 2_666
C(28) N(3) 3.499(5) 1_455
C(28) C(20) 3.474(6) 1_455
C(29) C(26) 3.547(7) 1_455
C(30) C(16) 3.562(8) 2_666
C(31) N(1) 3.446(6) 2_666
C(34) C(21) 3.534(8) 1_455
C(34) C(25) 3.448(7) 2_666
S(1) H(2) 3.476 .
S(1) H(8) 3.311 2_665
S(1) H(18) 3.418 1_455
S(1) H(25) 3.457 .
S(1) H(30) 2.909 2_666
S(2) H(5) 3.446 2_765
S(2) H(19) 3.518 2_766
S(2) H(20) 3.574 2_766
S(2) H(23) 3.113 1_655
S(2) H(24) 3.591 1_655
S(2) H(25) 3.153 .
S(2) H(30) 3.441 2_666
S(3) H(1) 3.462 .
S(3) H(2) 2.979 .
S(3) H(9) 2.962 2_665
S(3) H(10) 3.064 1_565
S(3) H(11) 2.904 2_676
S(3) H(17) 3.430 1_455
S(3) H(18) 2.929 1_455
S(3) H(21) 2.218 1_565
S(4) H(3) 3.478 1_545
S(4) H(4) 3.509 2_765
S(4) H(11) 3.529 2_666
S(4) H(13) 3.450 2_766
S(4) H(14) 3.107 2_766
S(4) H(16) 3.207 2_666
S(4) H(19) 3.493 2_766
S(4) H(20) 3.101 2_766
N(1) H(25) 3.474 2_666
N(2) H(15) 1.799 .
N(2) H(20) 3.486 2_776
N(4) H(14) 3.373 2_776
N(5) H(15) 3.229 2_666
N(6) H(17) 3.369 1_455
C(1) H(2) 2.616 .
C(1) H(21) 3.114 1_565
C(1) H(22) 3.539 .
C(2) H(2) 3.132 .
C(2) H(4) 3.266 2_775
C(2) H(10) 3.410 1_565
C(2) H(12) 3.351 1_554
C(2) H(13) 3.409 1_554
C(2) H(13) 3.364 2_776
C(2) H(21) 3.259 1_565
C(2) H(22) 3.368 .
C(3) H(3) 3.302 2_775
C(3) H(13) 3.015 1_554
C(3) H(22) 3.011 .
C(3) H(24) 3.573 2_665
C(4) H(6) 3.131 2_765
C(4) H(22) 2.787 .
C(4) H(24) 2.970 2_665
C(5) H(2) 3.591 .
C(5) H(5) 3.316 2_765
C(5) H(6) 3.364 2_765
C(5) H(22) 2.967 .
C(5) H(24) 3.438 1_655
C(5) H(24) 3.332 2_665
C(6) H(2) 2.897 .
C(6) H(22) 3.329 .
C(7) H(5) 2.824 2_765
C(7) H(25) 2.753 .
C(8) H(5) 3.039 2_765
C(8) H(7) 3.570 2_665
C(8) H(8) 3.210 2_665
C(8) H(25) 3.118 .
C(9) H(5) 3.577 2_765
C(9) H(7) 3.165 2_665
C(9) H(17) 3.210 2_765
C(9) H(26) 3.445 .
C(10) H(12) 3.205 1_544
C(10) H(17) 3.258 2_765
C(11) H(3) 3.324 1_545
C(11) H(4) 3.369 2_765
C(11) H(11) 3.029 2_666
C(11) H(12) 3.205 1_544
C(12) H(4) 3.269 2_765
C(12) H(5) 3.183 2_765
C(12) H(11) 3.382 2_666
C(12) H(25) 3.148 .
C(13) H(10) 3.511 2_666
C(13) H(26) 3.584 2_666
C(14) H(9) 3.439 1_566
C(14) H(26) 3.505 2_666
C(15) H(4) 3.342 1_556
C(16) H(15) 3.457 .
C(16) H(15) 3.570 2_776
C(16) H(20) 3.391 .
C(17) H(15) 2.858 .
C(18) H(13) 3.451 2_776
C(19) H(1) 3.467 2_676
C(19) H(16) 3.102 2_676
C(19) H(19) 3.171 1_455
C(19) H(25) 3.485 2_666
C(20) H(9) 3.587 2_765
C(21) H(1) 3.541 1_655
C(21) H(28) 3.106 2_766
C(21) H(30) 3.558 1_655
C(22) H(1) 3.592 1_655
C(22) H(16) 3.398 1_655
C(22) H(28) 2.980 2_766
C(22) H(30) 3.433 1_655
C(23) H(14) 3.397 .
C(25) H(15) 2.785 .
C(25) H(16) 3.086 2_676
C(25) H(19) 3.406 1_455
C(25) H(28) 3.580 2_666
C(26) H(13) 3.477 2_776
C(26) H(23) 3.370 1_655
C(27) H(18) 3.475 2_766
C(27) H(28) 3.440 2_666
C(28) H(15) 3.404 2_666
C(28) H(17) 3.499 1_455
C(29) H(22) 3.362 1_455
C(30) H(6) 3.405 1_455
C(31) H(8) 3.416 2_665
C(32) H(7) 3.413 2_665
C(32) H(8) 3.386 2_665
C(34) H(1) 3.386 2_666
C(34) H(18) 3.504 1_455
C(34) H(18) 3.259 2_766
C(34) H(19) 3.233 2_766
C(34) H(28) 3.547 2_666
H(1) S(3) 3.462 .
H(1) C(19) 3.467 2_676
H(1) C(21) 3.541 1_455
H(1) C(22) 3.592 1_455
H(1) C(34) 3.386 2_666
H(1) H(2) 3.351 .
H(1) H(15) 2.972 .
H(1) H(16) 2.723 2_676
H(1) H(18) 2.993 1_455
H(1) H(19) 3.105 1_455
H(1) H(21) 3.194 1_565
H(1) H(28) 3.408 2_666
H(2) S(1) 3.476 .
H(2) S(3) 2.979 .
H(2) C(1) 2.616 .
H(2) C(2) 3.132 .
H(2) C(5) 3.591 .
H(2) C(6) 2.897 .
H(2) H(1) 3.351 .
H(2) H(3) 3.518 .
H(2) H(13) 3.596 2_776
H(2) H(21) 3.427 1_565
H(2) H(30) 3.363 2_666
H(3) S(4) 3.478 1_565
H(3) C(3) 3.302 2_775
H(3) C(11) 3.324 1_565
H(3) H(2) 3.518 .
H(3) H(3) 3.456 2_775
H(3) H(4) 2.437 2_775
H(3) H(10) 2.717 1_565
H(3) H(12) 2.964 1_554
H(3) H(13) 3.251 1_554
H(3) H(13) 2.976 2_776
H(3) H(21) 2.755 1_565
H(4) S(4) 3.509 2_765
H(4) C(2) 3.266 2_775
H(4) C(11) 3.369 2_765
H(4) C(12) 3.269 2_765
H(4) C(15) 3.342 1_554
H(4) H(3) 2.437 2_775
H(4) H(4) 3.255 2_775
H(4) H(10) 3.435 2_765
H(4) H(13) 2.541 1_554
H(4) H(13) 3.507 2_776
H(4) H(22) 3.450 .
H(5) S(2) 3.446 2_765
H(5) C(5) 3.316 2_765
H(5) C(7) 2.824 2_765
H(5) C(8) 3.039 2_765
H(5) C(9) 3.577 2_765
H(5) C(12) 3.183 2_765
H(5) H(6) 2.452 2_765
H(5) H(7) 3.342 2_765
H(5) H(22) 3.115 .
H(5) H(24) 2.849 2_665
H(6) C(4) 3.131 2_765
H(6) C(5) 3.364 2_765
H(6) C(30) 3.405 1_655
H(6) H(5) 2.452 2_765
H(6) H(6) 2.925 2_765
H(6) H(22) 3.390 .
H(6) H(23) 3.271 1_655
H(6) H(24) 2.707 1_655
H(6) H(24) 3.453 2_665
H(7) C(8) 3.570 2_665
H(7) C(9) 3.165 2_665
H(7) C(32) 3.413 2_665
H(7) H(5) 3.342 2_765
H(7) H(7) 3.408 2_665
H(7) H(8) 2.641 2_665
H(7) H(25) 3.439 .
H(7) H(26) 2.890 2_665
H(8) S(1) 3.311 2_665
H(8) C(8) 3.210 2_665
H(8) C(31) 3.416 2_665
H(8) C(32) 3.386 2_665
H(8) H(7) 2.641 2_665
H(8) H(17) 2.742 2_765
H(8) H(25) 3.452 2_665
H(8) H(26) 3.386 2_665
H(9) S(3) 2.962 2_665
H(9) C(14) 3.439 1_544
H(9) C(20) 3.587 2_765
H(9) H(10) 3.496 2_655
H(9) H(11) 3.170 1_544
H(9) H(12) 2.799 1_544
H(9) H(17) 2.858 2_765
H(10) S(3) 3.064 1_545
H(10) C(2) 3.410 1_545
H(10) C(13) 3.511 2_666
H(10) H(3) 2.717 1_545
H(10) H(4) 3.435 2_765
H(10) H(9) 3.496 2_655
H(10) H(11) 2.688 2_666
H(10) H(12) 2.758 1_544
H(11) S(3) 2.904 2_676
H(11) S(4) 3.529 2_666
H(11) C(11) 3.029 2_666
H(11) C(12) 3.382 2_666
H(11) H(9) 3.170 1_566
H(11) H(10) 2.688 2_666
H(11) H(21) 2.789 2_666
H(12) C(2) 3.351 1_556
H(12) C(10) 3.205 1_566
H(12) C(11) 3.205 1_566
H(12) H(3) 2.964 1_556
H(12) H(9) 2.799 1_566
H(12) H(10) 2.758 1_566
H(13) S(4) 3.450 2_766
H(13) C(2) 3.409 1_556
H(13) C(2) 3.364 2_776
H(13) C(3) 3.015 1_556
H(13) C(18) 3.451 2_776
H(13) C(26) 3.477 2_776
H(13) H(2) 3.596 2_776
H(13) H(3) 3.251 1_556
H(13) H(3) 2.976 2_776
H(13) H(4) 2.541 1_556
H(13) H(4) 3.507 2_776
H(14) S(4) 3.107 2_766
H(14) N(4) 3.373 2_776
H(14) C(23) 3.397 .
H(14) H(15) 3.210 .
H(14) H(15) 3.306 2_776
H(14) H(20) 2.522 .
H(15) N(2) 1.799 .
H(15) N(5) 3.229 2_666
H(15) C(16) 3.457 .
H(15) C(16) 3.570 2_776
H(15) C(17) 2.858 .
H(15) C(25) 2.785 .
H(15) C(28) 3.404 2_666
H(15) H(1) 2.972 .
H(15) H(14) 3.210 .
H(15) H(14) 3.306 2_776
H(16) S(4) 3.207 2_666
H(16) C(19) 3.102 2_676
H(16) C(22) 3.398 1_455
H(16) C(25) 3.086 2_676
H(16) H(1) 2.723 2_676
H(16) H(16) 2.787 2_676
H(16) H(19) 2.645 1_455
H(16) H(21) 3.157 2_666
H(17) S(3) 3.430 1_655
H(17) N(6) 3.369 1_655
H(17) C(9) 3.210 2_765
H(17) C(10) 3.258 2_765
H(17) C(28) 3.499 1_655
H(17) H(8) 2.742 2_765
H(17) H(9) 2.858 2_765
H(18) S(1) 3.418 1_655
H(18) S(3) 2.929 1_655
H(18) C(27) 3.475 2_766
H(18) C(34) 3.504 1_655
H(18) C(34) 3.259 2_766
H(18) H(1) 2.993 1_655
H(18) H(28) 3.516 1_655
H(18) H(28) 2.720 2_766
H(18) H(30) 3.097 2_766
H(19) S(2) 3.518 2_766
H(19) S(4) 3.493 2_766
H(19) C(19) 3.171 1_655
H(19) C(25) 3.406 1_655
H(19) C(34) 3.233 2_766
H(19) H(1) 3.105 1_655
H(19) H(16) 2.645 1_655
H(19) H(28) 2.450 2_766
H(19) H(30) 3.550 1_655
H(20) S(2) 3.574 2_766
H(20) S(4) 3.101 2_766
H(20) N(2) 3.486 2_776
H(20) C(16) 3.391 .
H(20) H(14) 2.522 .
H(20) H(23) 3.417 2_666
H(21) S(3) 2.218 1_545
H(21) C(1) 3.114 1_545
H(21) C(2) 3.259 1_545
H(21) H(1) 3.194 1_545
H(21) H(2) 3.427 1_545
H(21) H(3) 2.755 1_545
H(21) H(11) 2.789 2_666
H(21) H(16) 3.157 2_666
H(22) C(1) 3.539 .
H(22) C(2) 3.368 .
H(22) C(3) 3.011 .
H(22) C(4) 2.787 .
H(22) C(5) 2.967 .
H(22) C(6) 3.329 .
H(22) C(29) 3.362 1_655
H(22) H(4) 3.450 .
H(22) H(5) 3.115 .
H(22) H(6) 3.390 .
H(22) H(23) 3.244 1_655
H(23) S(2) 3.113 1_455
H(23) C(26) 3.370 1_455
H(23) H(6) 3.271 1_455
H(23) H(20) 3.417 2_666
H(23) H(22) 3.244 1_455
H(24) S(2) 3.591 1_455
H(24) C(3) 3.573 2_665
H(24) C(4) 2.970 2_665
H(24) C(5) 3.438 1_455
H(24) C(5) 3.332 2_665
H(24) H(5) 2.849 2_665
H(24) H(6) 2.707 1_455
H(24) H(6) 3.453 2_665
H(25) S(1) 3.457 .
H(25) S(2) 3.153 .
H(25) N(1) 3.474 2_666
H(25) C(7) 2.753 .
H(25) C(8) 3.118 .
H(25) C(12) 3.148 .
H(25) C(19) 3.485 2_666
H(25) H(7) 3.439 .
H(25) H(8) 3.452 2_665
H(26) C(9) 3.445 .
H(26) C(13) 3.584 2_666
H(26) C(14) 3.505 2_666
H(26) H(7) 2.890 2_665
H(26) H(8) 3.386 2_665
H(28) C(21) 3.106 2_766
H(28) C(22) 2.980 2_766
H(28) C(25) 3.580 2_666
H(28) C(27) 3.440 2_666
H(28) C(34) 3.547 2_666
H(28) H(1) 3.408 2_666
H(28) H(18) 3.516 1_455
H(28) H(18) 2.720 2_766
H(28) H(19) 2.450 2_766
H(28) H(28) 3.216 2_666
H(28) H(30) 2.926 2_666
H(30) S(1) 2.909 2_666
H(30) S(2) 3.441 2_666
H(30) C(21) 3.558 1_455
H(30) C(22) 3.433 1_455
H(30) H(2) 3.363 2_666
H(30) H(18) 3.097 2_766
H(30) H(19) 3.550 1_455
H(30) H(28) 2.926 2_666

loop_
_geom_torsion_atom_site_label_1
_geom_torsion_atom_site_label_2
_geom_torsion_atom_site_label_3
_geom_torsion_atom_site_label_4
_geom_torsion
S(2) S(1) C(6) C(1) -171.2(2)
S(2) S(1) C(6) C(5) 6.8(3)
C(6) S(1) S(2) C(7) -89.10(15)
S(1) S(2) C(7) C(8) 20.5(2)
S(1) S(2) C(7) C(12) -159.0(2)
C(13) N(1) C(17) N(2) 178.8(3)
C(13) N(1) C(17) C(16) -0.9(5)
C(17) N(1) C(13) C(14) 0.2(4)
C(13) N(1) C(19) C(25) -178.8(4)
C(19) N(1) C(13) C(14) 178.8(4)
C(19) N(1) C(17) N(2) -0.1(3)
C(19) N(1) C(17) C(16) -179.9(2)
C(17) N(2) C(25) C(19) -0.2(4)
C(25) N(2) C(17) N(1) 0.2(4)
C(25) N(2) C(17) C(16) 179.9(3)
C(20) N(3) C(24) N(4) 179.1(3)
C(20) N(3) C(24) C(23) -2.0(5)
C(24) N(3) C(20) C(21) 1.2(6)
C(20) N(3) C(26) C(18) -179.2(4)
C(26) N(3) C(20) C(21) -179.6(4)
C(24) N(3) C(26) C(18) 0.1(3)
C(26) N(3) C(24) N(4) -0.3(4)
C(26) N(3) C(24) C(23) 178.6(3)
C(18) N(4) C(24) N(3) 0.4(4)
C(18) N(4) C(24) C(23) -178.3(4)
C(24) N(4) C(18) C(26) -0.4(5)
C(27) N(5) C(28) N(6) -2.0(5)
C(27) N(5) C(28) C(29) 178.8(5)
C(28) N(5) C(27) C(34) 2.7(8)
C(28) N(6) C(31) C(32) -0.2(5)
C(31) N(6) C(28) N(5) -180.0(3)
C(31) N(6) C(28) C(29) -0.6(6)
C(28) N(6) C(34) C(27) 0.9(6)
C(34) N(6) C(28) N(5) 0.8(5)
C(34) N(6) C(28) C(29) -179.8(3)
C(31) N(6) C(34) C(27) -178.2(5)
C(34) N(6) C(31) C(32) 178.9(5)
S(3) C(1) C(2) C(3) 177.0(3)
S(3) C(1) C(6) S(1) 0.3(3)
S(3) C(1) C(6) C(5) -177.7(2)
C(2) C(1) C(6) S(1) 178.4(2)
C(2) C(1) C(6) C(5) 0.4(5)
C(6) C(1) C(2) C(3) -1.0(5)
C(1) C(2) C(3) C(4) 0.9(6)
C(2) C(3) C(4) C(5) -0.1(4)
C(3) C(4) C(5) C(6) -0.4(5)
C(4) C(5) C(6) S(1) -177.5(2)
C(4) C(5) C(6) C(1) 0.3(5)
S(2) C(7) C(8) C(9) -177.6(2)
S(2) C(7) C(12) S(4) -2.7(3)
S(2) C(7) C(12) C(11) 178.6(2)
C(8) C(7) C(12) S(4) 177.9(2)
C(8) C(7) C(12) C(11) -0.9(4)
C(12) C(7) C(8) C(9) 1.8(4)
C(7) C(8) C(9) C(10) -0.4(5)
C(8) C(9) C(10) C(11) -1.9(5)
C(9) C(10) C(11) C(12) 2.8(5)
C(10) C(11) C(12) S(4) 179.9(2)
C(10) C(11) C(12) C(7) -1.4(4)
N(1) C(13) C(14) C(15) 0.9(7)
C(13) C(14) C(15) C(16) -1.3(7)
C(14) C(15) C(16) C(17) 0.6(7)
C(15) C(16) C(17) N(1) 0.5(6)
C(15) C(16) C(17) N(2) -179.1(4)
N(4) C(18) C(26) N(3) 0.2(4)
N(1) C(19) C(25) N(2) 0.1(4)
N(3) C(20) C(21) C(22) 0.6(7)
C(20) C(21) C(22) C(23) -1.6(7)
C(21) C(22) C(23) C(24) 0.7(6)
C(22) C(23) C(24) N(3) 1.1(5)
C(22) C(23) C(24) N(4) 179.6(4)
N(5) C(27) C(34) N(6) -2.3(8)
N(5) C(28) C(29) C(30) -179.9(4)
N(6) C(28) C(29) C(30) 0.9(8)
C(28) C(29) C(30) C(32) -0.5(8)
C(29) C(30) C(32) C(31) -0.3(9)
N(6) C(31) C(32) C(30) 0.6(9)
